data_7200790
loop_
_publ_author_name
'Bacchi, Alessia'
'Carcelli, Mauro'
'Chiodo, Tiziana'
'Cantoni, Giulia'
'De Filippo, Cecilia'
'Pipolo, Silvio'

_publ_section_title
;
 A discussion on the solid state organization of 4-pyridyl imino
 compounds and on the co-crystallization between their molecular
 precursors
;
_journal_issue 7
_journal_name_full CrystEngComm
_journal_page_first 1433
_journal_paper_doi 10.1039/b821909e
_journal_volume 11
_journal_year 2009
_chemical_formula_sum 'C7 H9 N O'
_chemical_formula_weight 123.15
_chemical_name_systematic
;
?
;
_space_group_IT_number 33
_symmetry_cell_setting orthorhombic
_symmetry_space_group_name_Hall 'P 2c -2n'
_symmetry_space_group_name_H-M 'P n a 21'
_atom_sites_solution_hydrogens geom
_atom_sites_solution_primary direct
_atom_sites_solution_secondary difmap
_audit_creation_method SHELXL-97
_cell_angle_alpha 90.00
_cell_angle_beta 90.00
_cell_angle_gamma 90.00
_cell_formula_units_Z 4
_cell_length_a 15.0879(7)
_cell_length_b 7.4306(3)
_cell_length_c 5.77510(10)
_cell_measurement_reflns_used 25
_cell_measurement_temperature 293(2)
_cell_measurement_theta_max 16
_cell_measurement_theta_min 6
_cell_volume 647.46(4)
_computing_structure_refinement 'SHELXL-97 (Sheldrick, 1997)'
_computing_structure_solution 'SIR97 (Altomare et al., 1997)'
_diffrn_ambient_temperature 293(2)
_diffrn_measured_fraction_theta_full 1.000
_diffrn_measured_fraction_theta_max 1.000
_diffrn_measurement_device_type 'Siemens AED diffractometer'
_diffrn_measurement_method '\q/2\q scan'
_diffrn_radiation_monochromator graphite
_diffrn_radiation_source 'fine-focus sealed tube'
_diffrn_radiation_type CuK\a
_diffrn_radiation_wavelength 1.54184
_diffrn_reflns_av_R_equivalents 0.0000
_diffrn_reflns_av_sigmaI/netI 0.0104
_diffrn_reflns_limit_h_max 18
_diffrn_reflns_limit_h_min -15
_diffrn_reflns_limit_k_max 6
_diffrn_reflns_limit_k_min -9
_diffrn_reflns_limit_l_max 7
_diffrn_reflns_limit_l_min -4
_diffrn_reflns_number 677
_diffrn_reflns_theta_full 70.02
_diffrn_reflns_theta_max 70.02
_diffrn_reflns_theta_min 5.87
_diffrn_standards_decay_% 0
_diffrn_standards_interval_count 100
_diffrn_standards_number 1
_exptl_absorpt_coefficient_mu 0.687
_exptl_absorpt_correction_type none
_exptl_crystal_colour yellow
_exptl_crystal_density_diffrn 1.263
_exptl_crystal_density_method 'not measured'
_exptl_crystal_description prism
_exptl_crystal_F_000 264
_exptl_crystal_size_max 0.14
_exptl_crystal_size_mid 0.06
_exptl_crystal_size_min 0.04
_refine_diff_density_max 0.160
_refine_diff_density_min -0.178
_refine_diff_density_rms 0.043
_refine_ls_extinction_method none
_refine_ls_goodness_of_fit_ref 1.075
_refine_ls_hydrogen_treatment mixed
_refine_ls_matrix_type full
_refine_ls_number_parameters 91
_refine_ls_number_reflns 677
_refine_ls_number_restraints 1
_refine_ls_restrained_S_all 1.074
_refine_ls_R_factor_all 0.0458
_refine_ls_R_factor_gt 0.0433
_refine_ls_shift/su_max 0.000
_refine_ls_shift/su_mean 0.000
_refine_ls_structure_factor_coef Fsqd
_refine_ls_weighting_details 'calc w=1/[\s^2^(Fo^2^)+(0.0973P)^2^+0.0143P] where P=(Fo^2^+2Fc^2^)/3'
_refine_ls_weighting_scheme calc
_refine_ls_wR_factor_gt 0.1261
_refine_ls_wR_factor_ref 0.1287
_reflns_number_gt 617
_reflns_number_total 677
_reflns_threshold_expression >2sigma(I)
_cod_data_source_file b821909e.txt
_cod_data_source_block 8
_cod_original_sg_symbol_H-M pna21
_cod_database_code 7200790

loop_
_symmetry_equiv_pos_as_xyz
'x, y, z'
'-x, -y, z+1/2'
'-x+1/2, y+1/2, z+1/2'
'x+1/2, -y+1/2, z'

loop_
_atom_site_label
_atom_site_type_symbol
_atom_site_fract_x
_atom_site_fract_y
_atom_site_fract_z
_atom_site_U_iso_or_equiv
_atom_site_adp_type
_atom_site_occupancy
_atom_site_symmetry_multiplicity
_atom_site_calc_flag
_atom_site_refinement_flags
_atom_site_disorder_assembly
_atom_site_disorder_group
N1 N 0.34884(16) 0.3279(3) -0.1853(6) 0.0559(6) Uani 1 1 d . . .
O1 O 0.72145(11) 0.0235(2) 0.1786(7) 0.0707(7) Uani 1 1 d . . .
H1 H 0.7006 -0.0761 0.2070 0.106 Uiso 1 1 calc R . .
C1 C 0.67053(16) 0.1585(3) 0.2947(7) 0.0610(8) Uani 1 1 d . . .
H1A H 0.7061 0.2665 0.3099 0.073 Uiso 1 1 calc R . .
H1B H 0.6563 0.1166 0.4494 0.073 Uiso 1 1 calc R . .
C2 C 0.58576(15) 0.2044(3) 0.1696(5) 0.0446(7) Uani 1 1 d . . .
C3 C 0.58768(16) 0.2884(3) -0.0457(5) 0.0489(7) Uani 1 1 d . . .
H3 H 0.6420 0.3156 -0.1132 0.059 Uiso 1 1 calc R . .
C4 C 0.51088(16) 0.3321(3) -0.1602(5) 0.0471(7) Uani 1 1 d . . .
H4 H 0.5139 0.3888 -0.3035 0.056 Uiso 1 1 calc R . .
C5 C 0.42862(15) 0.2925(3) -0.0645(5) 0.0431(6) Uani 1 1 d . . .
C6 C 0.42609(15) 0.2099(3) 0.1525(4) 0.0445(7) Uani 1 1 d . . .
H6 H 0.3718 0.1837 0.2207 0.053 Uiso 1 1 calc R . .
C7 C 0.50363(15) 0.1667(3) 0.2667(5) 0.0444(6) Uani 1 1 d . . .
H7 H 0.5008 0.1114 0.4110 0.053 Uiso 1 1 calc R . .
H1NA H 0.358(2) 0.407(6) -0.301(11) 0.109(13) Uiso 1 1 d . . .
H1NB H 0.308(2) 0.368(5) -0.108(8) 0.076(11) Uiso 1 1 d . . .

loop_
_atom_site_aniso_label
_atom_site_aniso_U_11
_atom_site_aniso_U_22
_atom_site_aniso_U_33
_atom_site_aniso_U_23
_atom_site_aniso_U_13
_atom_site_aniso_U_12
N1 0.0559(12) 0.0490(11) 0.0629(14) 0.0042(12) -0.0069(12) 0.0040(9)
O1 0.0495(9) 0.0569(10) 0.1058(17) 0.0117(13) 0.0130(11) 0.0047(8)
C1 0.0495(13) 0.0554(14) 0.078(2) -0.0036(16) -0.0106(14) -0.0026(10)
C2 0.0461(12) 0.0382(10) 0.0497(16) -0.0067(13) -0.0003(11) -0.0003(8)
C3 0.0484(12) 0.0452(12) 0.0529(19) -0.0051(14) 0.0108(11) -0.0061(9)
C4 0.0615(14) 0.0385(11) 0.0412(16) -0.0004(12) 0.0055(11) -0.0049(9)
C5 0.0504(12) 0.0321(10) 0.0469(15) -0.0058(13) -0.0003(11) 0.0010(8)
C6 0.0454(12) 0.0418(11) 0.0464(16) -0.0006(12) 0.0081(10) -0.0028(8)
C7 0.0527(12) 0.0408(11) 0.0397(15) -0.0001(12) 0.0023(9) -0.0008(9)

loop_
_atom_type_symbol
_atom_type_description
_atom_type_scat_dispersion_real
_atom_type_scat_dispersion_imag
_atom_type_scat_source
C C 0.0181 0.0091 'International Tables Vol C Tables 4.2.6.8 and 6.1.1.4'
H H 0.0000 0.0000 'International Tables Vol C Tables 4.2.6.8 and 6.1.1.4'
N N 0.0311 0.0180 'International Tables Vol C Tables 4.2.6.8 and 6.1.1.4'
O O 0.0492 0.0322 'International Tables Vol C Tables 4.2.6.8 and 6.1.1.4'

loop_
_geom_angle_atom_site_label_1
_geom_angle_atom_site_label_2
_geom_angle_atom_site_label_3
_geom_angle
_geom_angle_site_symmetry_1
_geom_angle_site_symmetry_3
_geom_angle_publ_flag
O1 C1 C2 112.9(3) . . ?
C7 C2 C3 118.0(2) . . ?
C7 C2 C1 121.2(3) . . ?
C3 C2 C1 120.8(2) . . ?
C4 C3 C2 121.3(2) . . ?
C3 C4 C5 120.8(3) . . ?
C4 C5 C6 118.3(2) . . ?
C4 C5 N1 121.6(3) . . ?
C6 C5 N1 120.0(2) . . ?
C7 C6 C5 120.5(2) . . ?
C6 C7 C2 121.1(3) . . ?

loop_
_geom_bond_atom_site_label_1
_geom_bond_atom_site_label_2
_geom_bond_distance
_geom_bond_site_symmetry_2
_geom_bond_publ_flag
N1 C5 1.416(3) . ?
O1 C1 1.430(4) . ?
C1 C2 1.508(4) . ?
C2 C7 1.389(3) . ?
C2 C3 1.391(3) . ?
C3 C4 1.373(4) . ?
C4 C5 1.390(3) . ?
C5 C6 1.396(3) . ?
C6 C7 1.381(4) . ?

loop_
_cod_related_entry_id
_cod_related_entry_database
_cod_related_entry_code
1 ChemSpider 62540
